data_7247656
loop_
_publ_author_name
'Saito, Erika'
'Yamakado, Ryohei'
'Yasuhara, Taichi'
'Yamaguchi, Hiroto'
'Okada, Shuji'
'Yoshida, Tsukasa'

_publ_section_title
;
 Formation of charge-transfer complexes in ionic crystals composed of
 1,3-bis(dicyanomethylidene)indan anion and viologens bearing alkyl chains
;
_journal_issue 45
_journal_name_full 'RSC Advances'
_journal_page_first 32039
_journal_page_last 32044
_journal_paper_doi 10.1039/D3RA06782C
_journal_volume 13
_journal_year 2023
_chemical_formula_moiety 'C26 H42 N2, 2(C15 H5 N4), 2(C3 H6 O)'
_chemical_formula_sum 'C62 H64 N10 O2'
_chemical_formula_weight 981.23
_space_group_crystal_system triclinic
_space_group_IT_number 2
_space_group_name_Hall '-P 1'
_space_group_name_H-M_alt 'P -1'
_atom_sites_solution_hydrogens mixed
_atom_sites_solution_primary direct
_atom_sites_solution_secondary difmap
_audit_creation_method SHELXL-2018/3
_audit_update_record
;
2023-06-09 deposited with the CCDC.	2023-10-26 downloaded from the CCDC.
;
_cell_angle_alpha 65.171(5)
_cell_angle_beta 87.992(4)
_cell_angle_gamma 69.283(5)
_cell_formula_units_Z 1
_cell_length_a 9.6158(5)
_cell_length_b 12.9796(7)
_cell_length_c 13.0395(6)
_cell_measurement_reflns_used 3084
_cell_measurement_temperature 150
_cell_measurement_theta_max 25.9900
_cell_measurement_theta_min 1.7960
_cell_volume 1369.11(15)
_computing_cell_refinement 'CrysAlisPro 1.171.38.43 (Rigaku OD, 2015)'
_computing_data_collection 'CrysAlisPro 1.171.38.43 (Rigaku OD, 2015)'
_computing_data_reduction 'CrysAlisPro 1.171.38.43 (Rigaku OD, 2015)'
_computing_molecular_graphics 'ORTEP-3 for Windows (Farrugia, 2012)'
_computing_publication_material 'Yadokari-XG (Wakita, Nemoto et al., 2009)'
_computing_structure_refinement 'SHELXL-2018/3 (Sheldrick, 2018)'
_computing_structure_solution 'SHELXT (Sheldrick, 2015)'
_diffrn_ambient_temperature 150
_diffrn_detector_area_resol_mean 28.5714
_diffrn_measured_fraction_theta_full 0.996
_diffrn_measured_fraction_theta_max 0.996
_diffrn_measurement_device_type 'Rigaku Saturn 70 CCD area detector'
_diffrn_measurement_method \w
_diffrn_radiation_type MoK\a
_diffrn_radiation_wavelength 0.71073
_diffrn_reflns_av_R_equivalents 0.0946
_diffrn_reflns_av_unetI/netI 0.1049
_diffrn_reflns_Laue_measured_fraction_full 0.996
_diffrn_reflns_Laue_measured_fraction_max 0.996
_diffrn_reflns_limit_h_max 11
_diffrn_reflns_limit_h_min -11
_diffrn_reflns_limit_k_max 16
_diffrn_reflns_limit_k_min -16
_diffrn_reflns_limit_l_max 16
_diffrn_reflns_limit_l_min -16
_diffrn_reflns_number 16839
_diffrn_reflns_point_group_measured_fraction_full 0.996
_diffrn_reflns_point_group_measured_fraction_max 0.996
_diffrn_reflns_theta_full 25.242
_diffrn_reflns_theta_max 25.998
_diffrn_reflns_theta_min 2.601
_diffrn_source 'Rotating Anode'
_exptl_absorpt_coefficient_mu 0.074
_exptl_absorpt_correction_T_max 1.00000
_exptl_absorpt_correction_T_min 0.67069
_exptl_absorpt_correction_type multi-scan
_exptl_absorpt_process_details
;
CrysAlisPro 1.171.38.41 (Rigaku Oxford Diffraction, 2015)
Empirical absorption correction using spherical harmonics,
 implemented in SCALE3 ABSPACK scaling algorithm.
;
_exptl_crystal_colour 'Dark blue'
_exptl_crystal_density_diffrn 1.190
_exptl_crystal_description Platelet
_exptl_crystal_F_000 522
_exptl_crystal_size_max 0.200
_exptl_crystal_size_mid 0.100
_exptl_crystal_size_min 0.080
_refine_diff_density_max 0.259
_refine_diff_density_min -0.213
_refine_diff_density_rms 0.052
_refine_ls_extinction_method none
_refine_ls_goodness_of_fit_ref 1.063
_refine_ls_hydrogen_treatment mixed
_refine_ls_matrix_type full
_refine_ls_number_parameters 340
_refine_ls_number_reflns 5349
_refine_ls_number_restraints 0
_refine_ls_restrained_S_all 1.063
_refine_ls_R_factor_all 0.1448
_refine_ls_R_factor_gt 0.0743
_refine_ls_shift/su_max 0.000
_refine_ls_shift/su_mean 0.000
_refine_ls_structure_factor_coef Fsqd
_refine_ls_weighting_details 'w=1/[\s^2^(Fo^2^)+(0.0644P)^2^+0.1852P] where P=(Fo^2^+2Fc^2^)/3'
_refine_ls_weighting_scheme calc
_refine_ls_wR_factor_gt 0.1523
_refine_ls_wR_factor_ref 0.1999
_reflns_Friedel_coverage 0.000
_reflns_number_gt 2864
_reflns_number_total 5349
_reflns_threshold_expression 'I > 2\s(I)'
_cod_data_source_file d3ra06782c2.cif
_cod_data_source_block 20190315_OV_-123
_cod_depositor_comments
;
The following automatic conversions were performed:

data item '_exptl_absorpt_correction_type' value 'Multi-scan' was
changed to 'multi-scan' in accordance with the
/home/data/users/saulius/crontab/automatic-downloads/rss-feeds/RSC/lib/dictionaries/cif_core.dic
dictionary named 'cif_core.dic' version 2.4.2 last updated on
2011-04-26.

Automatic conversion script
Id: cif_fix_values 8170 2020-07-09 18:12:32Z antanas 
;
_cod_original_cell_volume 1369.11(14)
_cod_database_code 7247656
_shelx_shelxl_version_number 2018/3
_shelx_space_group_comment
;
The symmetry employed for this shelxl refinement is uniquely defined
by the following loop, which should always be used as a source of
symmetry information in preference to the above space-group names.
They are only intended as comments.
;
_shelx_estimated_absorpt_t_min 0.985
_shelx_estimated_absorpt_t_max 0.994
_oxdiff_exptl_absorpt_empirical_full_min 0.774
_oxdiff_exptl_absorpt_empirical_full_max 1.287
_oxdiff_exptl_absorpt_empirical_details
;
Empirical correction (ABSPACK) includes:
- Absorption correction using spherical harmonics
- Frame scaling
- Detector area scaling
;

loop_
_space_group_symop_operation_xyz
'x, y, z'
'-x, -y, -z'

loop_
_atom_site_label
_atom_site_type_symbol
_atom_site_fract_x
_atom_site_fract_y
_atom_site_fract_z
_atom_site_U_iso_or_equiv
_atom_site_adp_type
_atom_site_occupancy
_atom_site_site_symmetry_order
_atom_site_calc_flag
_atom_site_refinement_flags_posn
_atom_site_refinement_flags_adp
_atom_site_refinement_flags_occupancy
_atom_site_disorder_assembly
_atom_site_disorder_group
N1 N 0.6275(3) -0.1091(3) 0.1948(3) 0.0620(9) Uani 1 1 d . . . . .
N2 N 0.2133(3) -0.0590(3) 0.0119(3) 0.0582(8) Uani 1 1 d . . . . .
N3 N 0.5162(4) 0.1735(3) 0.4413(3) 0.0688(10) Uani 1 1 d . . . . .
N4 N 0.0288(3) 0.3587(3) 0.4416(2) 0.0545(8) Uani 1 1 d . . . . .
N5 N 0.9734(3) 0.1425(2) 0.6817(2) 0.0383(6) Uani 1 1 d . . . . .
O1 O 0.5834(3) 0.3636(3) 0.6529(3) 0.0949(11) Uani 1 1 d . . . . .
C1 C 0.3272(4) 0.0983(3) 0.2680(3) 0.0409(8) Uani 1 1 d . . . . .
H1 H 0.439(3) 0.063(3) 0.295(2) 0.049 Uiso 1 1 d . U . . .
C2 C 0.2622(3) 0.0703(3) 0.1931(2) 0.0377(7) Uani 1 1 d . . . . .
C3 C 0.0974(3) 0.1368(3) 0.1774(2) 0.0373(7) Uani 1 1 d . . . . .
C4 C -0.0204(3) 0.1425(3) 0.1157(3) 0.0400(8) Uani 1 1 d . . . . .
H4 H -0.002244 0.099762 0.069630 0.048 Uiso 1 1 calc R U . . .
C5 C -0.1661(4) 0.2112(3) 0.1214(3) 0.0442(8) Uani 1 1 d . . . . .
H5 H -0.247819 0.214583 0.079609 0.053 Uiso 1 1 calc R U . . .
C6 C -0.1936(4) 0.2748(3) 0.1874(3) 0.0450(8) Uani 1 1 d . . . . .
H6 H -0.293914 0.321891 0.189822 0.054 Uiso 1 1 calc R U . . .
C7 C -0.0756(3) 0.2705(3) 0.2502(2) 0.0397(8) Uani 1 1 d . . . . .
H7 H -0.094873 0.314470 0.295084 0.048 Uiso 1 1 calc R U . . .
C8 C 0.0693(3) 0.2014(3) 0.2462(2) 0.0355(7) Uani 1 1 d . . . . .
C9 C 0.2164(3) 0.1765(3) 0.3020(2) 0.0372(7) Uani 1 1 d . . . . .
C10 C 0.3393(3) -0.0070(3) 0.1442(3) 0.0409(8) Uani 1 1 d . . . . .
C11 C 0.4986(4) -0.0640(3) 0.1704(3) 0.0458(8) Uani 1 1 d . . . . .
C12 C 0.2697(4) -0.0346(3) 0.0702(3) 0.0443(8) Uani 1 1 d . . . . .
C13 C 0.2410(3) 0.2245(3) 0.3757(3) 0.0414(8) Uani 1 1 d . . . . .
C14 C 0.3917(4) 0.1967(3) 0.4146(3) 0.0517(9) Uani 1 1 d . . . . .
C15 C 0.1240(4) 0.2992(3) 0.4119(3) 0.0440(8) Uani 1 1 d . . . . .
C16 C 1.1082(3) 0.0716(3) 0.6706(3) 0.0400(8) Uani 1 1 d . . . . .
H16 H 1.195578 0.059502 0.712987 0.048 Uiso 1 1 calc R U . . .
C17 C 1.1224(3) 0.0158(3) 0.5987(3) 0.0404(8) Uani 1 1 d . . . . .
H17 H 1.218791 -0.033384 0.591372 0.048 Uiso 1 1 calc R U . . .
C18 C 0.9946(3) 0.0321(3) 0.5372(2) 0.0334(7) Uani 1 1 d . . . . .
C19 C 0.8566(3) 0.1078(3) 0.5489(3) 0.0394(8) Uani 1 1 d . . . . .
H19 H 0.767475 0.121985 0.507080 0.047 Uiso 1 1 calc R U . . .
C20 C 0.8486(3) 0.1622(3) 0.6208(3) 0.0406(8) Uani 1 1 d . . . . .
H20 H 0.753954 0.214309 0.627536 0.049 Uiso 1 1 calc R U . . .
C21 C 0.9614(4) 0.1994(3) 0.7619(3) 0.0435(8) Uani 1 1 d . . . . .
H21 H 1.029487 0.138870 0.833483 0.052 Uiso 1 1 calc R U . . .
H21A H 0.857599 0.222232 0.780822 0.052 Uiso 1 1 calc R U . . .
C22 C 1.0012(4) 0.3114(3) 0.7112(3) 0.0439(8) Uani 1 1 d . . . . .
H22 H 0.927689 0.374661 0.643333 0.053 Uiso 1 1 calc R U . . .
H22A H 1.101571 0.290029 0.686012 0.053 Uiso 1 1 calc R U . . .
C23 C 1.0022(3) 0.3635(3) 0.7973(3) 0.0453(8) Uani 1 1 d . . . . .
H23 H 1.061669 0.295704 0.869947 0.054 Uiso 1 1 calc R U . . .
H23A H 1.053758 0.422159 0.768156 0.054 Uiso 1 1 calc R U . . .
C24 C 0.8476(3) 0.4281(3) 0.8219(3) 0.0442(8) Uani 1 1 d . . . . .
H24 H 0.799430 0.367965 0.858775 0.053 Uiso 1 1 calc R U . . .
H24A H 0.784283 0.491425 0.748992 0.053 Uiso 1 1 calc R U . . .
C25 C 0.8552(3) 0.4883(3) 0.8992(3) 0.0417(8) Uani 1 1 d . . . . .
H25 H 0.913735 0.423774 0.973450 0.050 Uiso 1 1 calc R U . . .
H25A H 0.910259 0.543658 0.864462 0.050 Uiso 1 1 calc R U . . .
C26 C 0.7036(3) 0.5611(3) 0.9205(3) 0.0433(8) Uani 1 1 d . . . . .
H26 H 0.647884 0.506347 0.955397 0.052 Uiso 1 1 calc R U . . .
H26A H 0.644882 0.626662 0.846658 0.052 Uiso 1 1 calc R U . . .
C27 C 0.7185(3) 0.6186(3) 0.9990(3) 0.0449(8) Uani 1 1 d . . . . .
H27 H 0.771813 0.552325 1.074253 0.054 Uiso 1 1 calc R U . . .
H27A H 0.780673 0.668365 0.966518 0.054 Uiso 1 1 calc R U . . .
C28 C 0.5701(4) 0.6986(3) 1.0161(3) 0.0593(10) Uani 1 1 d . . . . .
H28 H 0.517671 0.766085 0.942324 0.089 Uiso 1 1 calc R U . . .
H28A H 0.588064 0.731813 1.067140 0.089 Uiso 1 1 calc R U . . .
H28B H 0.508438 0.649784 1.049852 0.089 Uiso 1 1 calc R U . . .
C29 C 0.3449(5) 0.3971(4) 0.5778(4) 0.0875(14) Uani 1 1 d . . . . .
H29 H 0.324070 0.452607 0.496225 0.131 Uiso 1 1 calc R U . . .
H29A H 0.251045 0.409379 0.611417 0.131 Uiso 1 1 calc R U . . .
H29B H 0.389673 0.312231 0.588228 0.131 Uiso 1 1 calc R U . . .
C30 C 0.4499(4) 0.4228(3) 0.6344(3) 0.0587(10) Uani 1 1 d . . . . .
C31 C 0.3877(5) 0.5257(4) 0.6671(4) 0.0890(15) Uani 1 1 d . . . . .
H31 H 0.319071 0.508111 0.723524 0.134 Uiso 1 1 calc R U . . .
H31A H 0.333249 0.601492 0.599404 0.134 Uiso 1 1 calc R U . . .
H31B H 0.469974 0.535122 0.699973 0.134 Uiso 1 1 calc R U . . .

loop_
_atom_site_aniso_label
_atom_site_aniso_U_11
_atom_site_aniso_U_22
_atom_site_aniso_U_33
_atom_site_aniso_U_23
_atom_site_aniso_U_13
_atom_site_aniso_U_12
N1 0.0416(19) 0.078(2) 0.075(2) -0.0451(19) 0.0056(16) -0.0162(17)
N2 0.0538(19) 0.081(2) 0.0614(19) -0.0501(18) 0.0106(15) -0.0258(17)
N3 0.049(2) 0.093(3) 0.082(2) -0.059(2) -0.0038(18) -0.0206(18)
N4 0.0536(19) 0.068(2) 0.0500(18) -0.0365(17) 0.0049(15) -0.0189(16)
N5 0.0415(16) 0.0439(15) 0.0359(14) -0.0241(12) 0.0077(12) -0.0150(13)
O1 0.0564(19) 0.114(2) 0.126(3) -0.089(2) 0.0033(18) 0.0012(17)
C1 0.0355(18) 0.052(2) 0.0377(18) -0.0245(16) -0.0003(15) -0.0128(16)
C2 0.0408(19) 0.0391(17) 0.0334(16) -0.0158(14) 0.0043(14) -0.0151(15)
C3 0.0363(18) 0.0418(18) 0.0354(17) -0.0188(15) 0.0020(14) -0.0139(15)
C4 0.0387(19) 0.0488(19) 0.0393(18) -0.0243(16) 0.0058(15) -0.0176(16)
C5 0.044(2) 0.051(2) 0.0420(19) -0.0225(16) -0.0031(15) -0.0188(17)
C6 0.0365(19) 0.048(2) 0.048(2) -0.0257(17) 0.0024(16) -0.0069(16)
C7 0.0407(19) 0.0460(19) 0.0365(17) -0.0225(15) 0.0048(15) -0.0151(15)
C8 0.0345(18) 0.0423(18) 0.0293(16) -0.0155(14) 0.0028(13) -0.0140(15)
C9 0.0391(18) 0.0429(18) 0.0306(16) -0.0168(14) 0.0016(14) -0.0152(15)
C10 0.0394(19) 0.051(2) 0.0355(17) -0.0238(16) 0.0025(14) -0.0147(16)
C11 0.042(2) 0.061(2) 0.0428(19) -0.0325(17) 0.0052(16) -0.0170(18)
C12 0.046(2) 0.055(2) 0.0388(18) -0.0241(17) 0.0068(16) -0.0221(17)
C13 0.0393(19) 0.052(2) 0.0359(17) -0.0236(16) 0.0018(15) -0.0143(16)
C14 0.051(2) 0.066(2) 0.051(2) -0.0382(19) 0.0015(18) -0.0197(19)
C15 0.053(2) 0.055(2) 0.0324(17) -0.0217(16) 0.0042(16) -0.0255(18)
C16 0.0401(19) 0.0439(18) 0.0393(18) -0.0209(15) -0.0027(15) -0.0154(16)
C17 0.0364(18) 0.0454(19) 0.0444(19) -0.0273(16) 0.0035(15) -0.0111(15)
C18 0.0344(17) 0.0380(17) 0.0339(16) -0.0195(14) 0.0048(13) -0.0155(14)
C19 0.0370(18) 0.0489(19) 0.0383(17) -0.0274(15) 0.0022(14) -0.0123(15)
C20 0.0368(19) 0.0444(19) 0.0421(18) -0.0228(16) 0.0049(15) -0.0120(15)
C21 0.051(2) 0.054(2) 0.0377(18) -0.0310(16) 0.0060(15) -0.0192(17)
C22 0.052(2) 0.053(2) 0.0399(18) -0.0303(16) 0.0068(16) -0.0218(17)
C23 0.047(2) 0.054(2) 0.0420(19) -0.0303(17) 0.0046(16) -0.0158(17)
C24 0.049(2) 0.050(2) 0.0389(18) -0.0254(16) 0.0029(15) -0.0162(16)
C25 0.047(2) 0.0500(19) 0.0390(18) -0.0285(16) 0.0103(15) -0.0198(16)
C26 0.050(2) 0.0487(19) 0.0365(18) -0.0238(16) 0.0011(15) -0.0171(17)
C27 0.044(2) 0.051(2) 0.0448(19) -0.0282(17) 0.0063(16) -0.0157(16)
C28 0.053(2) 0.069(2) 0.060(2) -0.040(2) 0.0093(18) -0.011(2)
C29 0.080(3) 0.098(4) 0.105(4) -0.052(3) 0.018(3) -0.046(3)
C30 0.055(3) 0.064(3) 0.057(2) -0.032(2) 0.015(2) -0.016(2)
C31 0.085(3) 0.087(3) 0.091(3) -0.058(3) 0.020(3) -0.006(3)

loop_
_atom_type_symbol
_atom_type_description
_atom_type_scat_dispersion_real
_atom_type_scat_dispersion_imag
_atom_type_scat_source
C C 0.0033 0.0016 'International Tables Vol C Tables 4.2.6.8 and 6.1.1.4'
H H 0.0000 0.0000 'International Tables Vol C Tables 4.2.6.8 and 6.1.1.4'
N N 0.0061 0.0033 'International Tables Vol C Tables 4.2.6.8 and 6.1.1.4'
O O 0.0106 0.0060 'International Tables Vol C Tables 4.2.6.8 and 6.1.1.4'

loop_
_geom_angle_atom_site_label_1
_geom_angle_atom_site_label_2
_geom_angle_atom_site_label_3
_geom_angle
_geom_angle_site_symmetry_1
_geom_angle_site_symmetry_3
_geom_angle_publ_flag
C16 N5 C20 120.1(2) . . ?
C16 N5 C21 120.1(3) . . ?
C20 N5 C21 119.9(2) . . ?
C9 C1 C2 110.4(3) . . ?
C9 C1 H1 126.0(17) . . ?
C2 C1 H1 123.6(17) . . ?
C10 C2 C1 125.9(3) . . ?
C10 C2 C3 126.7(3) . . ?
C1 C2 C3 107.4(3) . . ?
C4 C3 C8 120.0(3) . . ?
C4 C3 C2 132.9(3) . . ?
C8 C3 C2 107.0(3) . . ?
C3 C4 C5 119.3(3) . . ?
C3 C4 H4 120.3 . . ?
C5 C4 H4 120.3 . . ?
C6 C5 C4 120.8(3) . . ?
C6 C5 H5 119.6 . . ?
C4 C5 H5 119.6 . . ?
C5 C6 C7 120.7(3) . . ?
C5 C6 H6 119.7 . . ?
C7 C6 H6 119.7 . . ?
C8 C7 C6 119.1(3) . . ?
C8 C7 H7 120.5 . . ?
C6 C7 H7 120.5 . . ?
C7 C8 C3 120.1(3) . . ?
C7 C8 C9 132.7(3) . . ?
C3 C8 C9 107.2(3) . . ?
C1 C9 C13 125.8(3) . . ?
C1 C9 C8 108.0(3) . . ?
C13 C9 C8 126.2(3) . . ?
C2 C10 C12 124.3(3) . . ?
C2 C10 C11 118.6(3) . . ?
C12 C10 C11 117.1(3) . . ?
N1 C11 C10 177.6(3) . . ?
N2 C12 C10 178.7(4) . . ?
C9 C13 C15 123.6(3) . . ?
C9 C13 C14 117.8(3) . . ?
C15 C13 C14 118.6(3) . . ?
N3 C14 C13 176.5(4) . . ?
N4 C15 C13 179.3(4) . . ?
N5 C16 C17 121.3(3) . . ?
N5 C16 H16 119.3 . . ?
C17 C16 H16 119.3 . . ?
C16 C17 C18 119.6(3) . . ?
C16 C17 H17 120.2 . . ?
C18 C17 H17 120.2 . . ?
C19 C18 C17 117.8(3) . . ?
C19 C18 C18 121.2(3) . 2_756 ?
C17 C18 C18 121.0(3) . 2_756 ?
C20 C19 C18 120.3(3) . . ?
C20 C19 H19 119.8 . . ?
C18 C19 H19 119.8 . . ?
N5 C20 C19 120.8(3) . . ?
N5 C20 H20 119.6 . . ?
C19 C20 H20 119.6 . . ?
N5 C21 C22 111.6(2) . . ?
N5 C21 H21 109.3 . . ?
C22 C21 H21 109.3 . . ?
N5 C21 H21A 109.3 . . ?
C22 C21 H21A 109.3 . . ?
H21 C21 H21A 108.0 . . ?
C21 C22 C23 111.6(3) . . ?
C21 C22 H22 109.3 . . ?
C23 C22 H22 109.3 . . ?
C21 C22 H22A 109.3 . . ?
C23 C22 H22A 109.3 . . ?
H22 C22 H22A 108.0 . . ?
C24 C23 C22 114.9(3) . . ?
C24 C23 H23 108.5 . . ?
C22 C23 H23 108.5 . . ?
C24 C23 H23A 108.5 . . ?
C22 C23 H23A 108.5 . . ?
H23 C23 H23A 107.5 . . ?
C23 C24 C25 112.4(3) . . ?
C23 C24 H24 109.1 . . ?
C25 C24 H24 109.1 . . ?
C23 C24 H24A 109.1 . . ?
C25 C24 H24A 109.1 . . ?
H24 C24 H24A 107.9 . . ?
C26 C25 C24 114.7(3) . . ?
C26 C25 H25 108.6 . . ?
C24 C25 H25 108.6 . . ?
C26 C25 H25A 108.6 . . ?
C24 C25 H25A 108.6 . . ?
H25 C25 H25A 107.6 . . ?
C25 C26 C27 112.3(2) . . ?
C25 C26 H26 109.1 . . ?
C27 C26 H26 109.1 . . ?
C25 C26 H26A 109.1 . . ?
C27 C26 H26A 109.1 . . ?
H26 C26 H26A 107.9 . . ?
C28 C27 C26 113.9(3) . . ?
C28 C27 H27 108.8 . . ?
C26 C27 H27 108.8 . . ?
C28 C27 H27A 108.8 . . ?
C26 C27 H27A 108.8 . . ?
H27 C27 H27A 107.7 . . ?
C27 C28 H28 109.5 . . ?
C27 C28 H28A 109.5 . . ?
H28 C28 H28A 109.5 . . ?
C27 C28 H28B 109.5 . . ?
H28 C28 H28B 109.5 . . ?
H28A C28 H28B 109.5 . . ?
C30 C29 H29 109.5 . . ?
C30 C29 H29A 109.5 . . ?
H29 C29 H29A 109.5 . . ?
C30 C29 H29B 109.5 . . ?
H29 C29 H29B 109.5 . . ?
H29A C29 H29B 109.5 . . ?
O1 C30 C29 121.5(4) . . ?
O1 C30 C31 120.3(4) . . ?
C29 C30 C31 118.2(4) . . ?
C30 C31 H31 109.5 . . ?
C30 C31 H31A 109.5 . . ?
H31 C31 H31A 109.5 . . ?
C30 C31 H31B 109.5 . . ?
H31 C31 H31B 109.5 . . ?
H31A C31 H31B 109.5 . . ?

loop_
_geom_bond_atom_site_label_1
_geom_bond_atom_site_label_2
_geom_bond_distance
_geom_bond_site_symmetry_2
_geom_bond_publ_flag
N1 C11 1.157(4) . ?
N2 C12 1.151(4) . ?
N3 C14 1.154(4) . ?
N4 C15 1.145(4) . ?
N5 C16 1.343(4) . ?
N5 C20 1.347(4) . ?
N5 C21 1.494(3) . ?
O1 C30 1.211(4) . ?
C1 C9 1.394(4) . ?
C1 C2 1.405(4) . ?
C1 H1 1.01(3) . ?
C2 C10 1.393(4) . ?
C2 C3 1.485(4) . ?
C3 C4 1.375(4) . ?
C3 C8 1.426(4) . ?
C4 C5 1.389(4) . ?
C4 H4 0.9500 . ?
C5 C6 1.384(4) . ?
C5 H5 0.9500 . ?
C6 C7 1.393(4) . ?
C6 H6 0.9500 . ?
C7 C8 1.378(4) . ?
C7 H7 0.9500 . ?
C8 C9 1.478(4) . ?
C9 C13 1.410(4) . ?
C10 C12 1.419(4) . ?
C10 C11 1.426(5) . ?
C13 C15 1.416(4) . ?
C13 C14 1.419(5) . ?
C16 C17 1.383(4) . ?
C16 H16 0.9500 . ?
C17 C18 1.393(4) . ?
C17 H17 0.9500 . ?
C18 C19 1.392(4) . ?
C18 C18 1.503(5) 2_756 ?
C19 C20 1.377(4) . ?
C19 H19 0.9500 . ?
C20 H20 0.9500 . ?
C21 C22 1.505(4) . ?
C21 H21 0.9900 . ?
C21 H21A 0.9900 . ?
C22 C23 1.538(4) . ?
C22 H22 0.9900 . ?
C22 H22A 0.9900 . ?
C23 C24 1.526(4) . ?
C23 H23 0.9900 . ?
C23 H23A 0.9900 . ?
C24 C25 1.529(4) . ?
C24 H24 0.9900 . ?
C24 H24A 0.9900 . ?
C25 C26 1.520(4) . ?
C25 H25 0.9900 . ?
C25 H25A 0.9900 . ?
C26 C27 1.534(4) . ?
C26 H26 0.9900 . ?
C26 H26A 0.9900 . ?
C27 C28 1.512(4) . ?
C27 H27 0.9900 . ?
C27 H27A 0.9900 . ?
C28 H28 0.9800 . ?
C28 H28A 0.9800 . ?
C28 H28B 0.9800 . ?
C29 C30 1.474(5) . ?
C29 H29 0.9800 . ?
C29 H29A 0.9800 . ?
C29 H29B 0.9800 . ?
C30 C31 1.489(5) . ?
C31 H31 0.9800 . ?
C31 H31A 0.9800 . ?
C31 H31B 0.9800 . ?

loop_
_geom_torsion_atom_site_label_1
_geom_torsion_atom_site_label_2
_geom_torsion_atom_site_label_3
_geom_torsion_atom_site_label_4
_geom_torsion
_geom_torsion_site_symmetry_1
_geom_torsion_site_symmetry_2
_geom_torsion_site_symmetry_3
_geom_torsion_site_symmetry_4
_geom_torsion_publ_flag
C9 C1 C2 C10 -178.7(3) . . . . ?
C9 C1 C2 C3 0.5(3) . . . . ?
C10 C2 C3 C4 0.1(5) . . . . ?
C1 C2 C3 C4 -179.1(3) . . . . ?
C10 C2 C3 C8 178.2(3) . . . . ?
C1 C2 C3 C8 -1.0(3) . . . . ?
C8 C3 C4 C5 -0.1(4) . . . . ?
C2 C3 C4 C5 177.7(3) . . . . ?
C3 C4 C5 C6 0.7(5) . . . . ?
C4 C5 C6 C7 -0.5(5) . . . . ?
C5 C6 C7 C8 -0.3(5) . . . . ?
C6 C7 C8 C3 0.8(4) . . . . ?
C6 C7 C8 C9 -179.3(3) . . . . ?
C4 C3 C8 C7 -0.6(4) . . . . ?
C2 C3 C8 C7 -179.0(3) . . . . ?
C4 C3 C8 C9 179.4(3) . . . . ?
C2 C3 C8 C9 1.1(3) . . . . ?
C2 C1 C9 C13 -179.2(3) . . . . ?
C2 C1 C9 C8 0.2(4) . . . . ?
C7 C8 C9 C1 179.3(3) . . . . ?
C3 C8 C9 C1 -0.8(3) . . . . ?
C7 C8 C9 C13 -1.4(5) . . . . ?
C3 C8 C9 C13 178.6(3) . . . . ?
C1 C2 C10 C12 179.0(3) . . . . ?
C3 C2 C10 C12 -0.1(5) . . . . ?
C1 C2 C10 C11 -0.3(5) . . . . ?
C3 C2 C10 C11 -179.4(3) . . . . ?
C1 C9 C13 C15 -176.9(3) . . . . ?
C8 C9 C13 C15 3.9(5) . . . . ?
C1 C9 C13 C14 3.6(5) . . . . ?
C8 C9 C13 C14 -175.6(3) . . . . ?
C20 N5 C16 C17 -1.1(4) . . . . ?
C21 N5 C16 C17 178.7(3) . . . . ?
N5 C16 C17 C18 -0.6(5) . . . . ?
C16 C17 C18 C19 1.7(4) . . . . ?
C16 C17 C18 C18 -177.0(3) . . . 2_756 ?
C17 C18 C19 C20 -1.1(4) . . . . ?
C18 C18 C19 C20 177.6(3) 2_756 . . . ?
C16 N5 C20 C19 1.8(4) . . . . ?
C21 N5 C20 C19 -178.1(3) . . . . ?
C18 C19 C20 N5 -0.6(5) . . . . ?
C16 N5 C21 C22 79.2(3) . . . . ?
C20 N5 C21 C22 -101.0(3) . . . . ?
N5 C21 C22 C23 -175.1(2) . . . . ?
C21 C22 C23 C24 -72.9(4) . . . . ?
C22 C23 C24 C25 -174.6(3) . . . . ?
C23 C24 C25 C26 176.3(3) . . . . ?
C24 C25 C26 C27 179.7(3) . . . . ?
C25 C26 C27 C28 176.2(3) . . . . ?
